data_2020887
loop_
_publ_author_name
'Allan, Pamela'
'Arlin, Jean-Baptiste'
'Kennedy, Alan R.'
'Walls, Aiden'

_publ_section_title
;
 Mixed Ca/Sr salt forms of salicylic acid: tuning structure and aqueous
 solubility
;
_journal_coeditor_code EG3233
_journal_issue 2
_journal_name_full 'Acta Crystallographica Section C'
_journal_page_first
;
;
_journal_paper_doi 10.1107/S2053229617018265
_journal_volume 74
_journal_year 2018
_chemical_formula_iupac '[Ca0.69 Sr0.31 (C7 H5 O3)2 (H2 O)2]'
_chemical_formula_moiety 'C14 H14 Ca0.69 O8 Sr0.31'
_chemical_formula_sum 'C14 H14 Ca0.69 O8 Sr0.31'
_chemical_formula_weight 364.90
_chemical_name_systematic <i>catena</i>-Poly[[diaquacalcium(II)/strontium(II)]-bis(\m~2~-2-hydroxybenzoato)]
_space_group_crystal_system monoclinic
_space_group_IT_number 15
_space_group_name_Hall '-C 2yc'
_space_group_name_H-M_alt 'C 1 2/c 1'
_symmetry_space_group_name_Hall '-C 2yc'
_symmetry_space_group_name_H-M 'C 1 2/c 1'
_atom_sites_solution_hydrogens mixed
_audit_creation_method SHELXL-2014/7
_cell_angle_alpha 90
_cell_angle_beta 91.588(8)
_cell_angle_gamma 90
_cell_formula_units_Z 4
_cell_length_a 16.5626(13)
_cell_length_b 11.4921(10)
_cell_length_c 7.7041(7)
_cell_measurement_reflns_used 5800
_cell_measurement_temperature 150(2)
_cell_measurement_theta_max 28.9308
_cell_measurement_theta_min 3.3806
_cell_volume 1465.8(2)
_computing_cell_refinement
;
CrysAlis PRO (Agilent, 2014)
;
_computing_data_collection
;
CrysAlis PRO (Agilent, 2014)
;
_computing_data_reduction
;
CrysAlis PRO (Agilent, 2014)
;
_computing_molecular_graphics
;
Mercury (Macrae <i>et al.</i>,  2008)
;
_computing_publication_material
;
SHELXL2014 (Sheldrick, 2015)
;
_computing_structure_refinement
;
SHELXL2014 (Sheldrick, 2015)
;
_computing_structure_solution
;
SIR92 (Altomare <i>et al.</i>,  1994)
;
_diffrn_ambient_temperature 150(2)
_diffrn_measured_fraction_theta_full 0.994
_diffrn_measured_fraction_theta_max 0.989
_diffrn_measurement_device_type 'Oxford Diffraction Xcalibur E'
_diffrn_measurement_method 'omega scans'
_diffrn_radiation_type MoK\a
_diffrn_radiation_wavelength 0.71073
_diffrn_reflns_av_R_equivalents 0.0347
_diffrn_reflns_limit_h_max 21
_diffrn_reflns_limit_h_min -21
_diffrn_reflns_limit_k_max 14
_diffrn_reflns_limit_k_min -14
_diffrn_reflns_limit_l_max 10
_diffrn_reflns_limit_l_min -9
_diffrn_reflns_number 9041
_diffrn_reflns_theta_full 27.000
_diffrn_reflns_theta_max 27.498
_diffrn_reflns_theta_min 3.387
_diffrn_standards_interval_count 0
_diffrn_standards_interval_time 0
_diffrn_standards_number 0
_exptl_absorpt_coefficient_mu 1.465
_exptl_absorpt_correction_T_max 1.00000
_exptl_absorpt_correction_T_min 0.84499
_exptl_absorpt_correction_type multi-scan
_exptl_absorpt_process_details
;
(CrysAlis PRO; Oxford Diffraction, 2010)
;
_exptl_crystal_colour colourless
_exptl_crystal_density_diffrn 1.653
_exptl_crystal_description 'cut prism'
_exptl_crystal_F_000 750
_exptl_crystal_size_max 0.30
_exptl_crystal_size_mid 0.20
_exptl_crystal_size_min 0.10
_refine_diff_density_max 0.278
_refine_diff_density_min -0.204
_refine_ls_extinction_method none
_refine_ls_goodness_of_fit_ref 1.107
_refine_ls_hydrogen_treatment mixed
_refine_ls_matrix_type full
_refine_ls_number_parameters 118
_refine_ls_number_reflns 1656
_refine_ls_number_restraints 0
_refine_ls_restrained_S_all 1.107
_refine_ls_R_factor_all 0.0257
_refine_ls_R_factor_gt 0.0238
_refine_ls_shift/su_max 0.001
_refine_ls_shift/su_mean 0.000
_refine_ls_structure_factor_coef Fsqd
_refine_ls_weighting_details 'w=1/[\s^2^(Fo^2^)+(0.0227P)^2^+0.9652P] where P=(Fo^2^+2Fc^2^)/3'
_refine_ls_weighting_scheme calc
_refine_ls_wR_factor_gt 0.0550
_refine_ls_wR_factor_ref 0.0559
_reflns_number_gt 1576
_reflns_number_total 1656
_reflns_threshold_expression 'I > 2\s(I)'
_cod_data_source_file eg3233sup1.cif
_cod_data_source_block CaSr6040
_cod_database_code 2020887
_shelx_space_group_comment
;
The symmetry employed for this shelxl refinement is uniquely defined
by the following loop, which should always be used as a source of
symmetry information in preference to the above space-group names.
They are only intended as comments.
;

loop_
_space_group_symop_operation_xyz
'x, y, z'
'-x, y, -z+1/2'
'x+1/2, y+1/2, z'
'-x+1/2, y+1/2, -z+1/2'
'-x, -y, -z'
'x, -y, z-1/2'
'-x+1/2, -y+1/2, -z'
'x+1/2, -y+1/2, z-1/2'

loop_
_atom_site_type_symbol
_atom_site_label
_atom_site_fract_x
_atom_site_fract_y
_atom_site_fract_z
_atom_site_U_iso_or_equiv
_atom_site_adp_type
_atom_site_calc_flag
_atom_site_occupancy
Sr Sr1 0.5000 0.44698(2) -0.2500 0.01216(10) Uani d 0.306(3)
Ca Ca1 0.5000 0.44698(2) -0.2500 0.01216(10) Uani d 0.694(3)
O O1 0.25637(6) 0.25381(9) 0.26752(13) 0.0210(2) Uani d 1
O O2 0.37777(6) 0.39961(8) 0.26740(13) 0.0196(2) Uani d 1
O O3 0.45477(6) 0.39600(8) 0.03791(13) 0.0201(2) Uani d 1
O O1W 0.39752(7) 0.32033(10) -0.37681(16) 0.0260(3) Uani d 1
C C1 0.30144(8) 0.18819(12) 0.15846(17) 0.0160(3) Uani d 1
C C2 0.27255(9) 0.07810(12) 0.11375(19) 0.0201(3) Uani d 1
H H2 0.2220 0.0521 0.1544 0.024 Uiso calc 1
C C3 0.31787(10) 0.00708(13) 0.00995(19) 0.0238(3) Uani d 1
H H3 0.2988 -0.0687 -0.0182 0.029 Uiso calc 1
C C4 0.39121(9) 0.04474(13) -0.0543(2) 0.0237(3) Uani d 1
H H4 0.4222 -0.0052 -0.1246 0.028 Uiso calc 1
C C5 0.41838(9) 0.15549(12) -0.01466(19) 0.0196(3) Uani d 1
H H5 0.4678 0.1821 -0.0603 0.023 Uiso calc 1
C C6 0.37401(8) 0.22901(12) 0.09187(17) 0.0152(3) Uani d 1
C C7 0.40357(8) 0.34819(11) 0.13391(18) 0.0152(3) Uani d 1
H H1O 0.2827(13) 0.3191(19) 0.284(3) 0.049(6) Uiso d 1
H H1W 0.3521(15) 0.290(2) -0.337(3) 0.062(7) Uiso d 1
H H2W 0.3920(12) 0.3345(18) -0.490(3) 0.046(6) Uiso d 1

loop_
_atom_site_aniso_label
_atom_site_aniso_U_11
_atom_site_aniso_U_22
_atom_site_aniso_U_33
_atom_site_aniso_U_12
_atom_site_aniso_U_13
_atom_site_aniso_U_23
Sr1 0.01084(15) 0.01233(15) 0.01342(16) 0.000 0.00272(10) 0.000
Ca1 0.01084(15) 0.01233(15) 0.01342(16) 0.000 0.00272(10) 0.000
O1 0.0183(5) 0.0206(5) 0.0245(6) -0.0042(4) 0.0069(4) -0.0028(4)
O2 0.0191(5) 0.0178(5) 0.0222(5) -0.0023(4) 0.0040(4) -0.0033(4)
O3 0.0178(5) 0.0169(5) 0.0260(6) -0.0037(4) 0.0066(4) 0.0000(4)
O1W 0.0217(6) 0.0334(6) 0.0232(6) -0.0055(5) 0.0052(5) 0.0041(5)
C1 0.0163(6) 0.0175(7) 0.0140(7) -0.0003(5) 0.0002(5) 0.0024(5)
C2 0.0219(7) 0.0199(7) 0.0185(7) -0.0068(6) -0.0002(6) 0.0033(6)
C3 0.0355(8) 0.0159(7) 0.0199(8) -0.0068(6) -0.0022(6) -0.0001(6)
C4 0.0301(8) 0.0194(7) 0.0217(8) 0.0018(6) 0.0032(6) -0.0031(6)
C5 0.0188(7) 0.0196(7) 0.0204(7) 0.0002(5) 0.0028(6) 0.0003(6)
C6 0.0150(6) 0.0149(6) 0.0157(7) -0.0012(5) -0.0001(5) 0.0013(5)
C7 0.0114(6) 0.0151(6) 0.0192(7) 0.0004(5) -0.0006(5) 0.0014(5)

loop_
_atom_type_symbol
_atom_type_description
_atom_type_scat_dispersion_real
_atom_type_scat_dispersion_imag
_atom_type_scat_source
Sr Sr -1.5307 3.2498 'International Tables Vol C Tables 4.2.6.8 and 6.1.1.4'
Ca Ca 0.2262 0.3064 'International Tables Vol C Tables 4.2.6.8 and 6.1.1.4'
O O 0.0106 0.0060 'International Tables Vol C Tables 4.2.6.8 and 6.1.1.4'
C C 0.0033 0.0016 'International Tables Vol C Tables 4.2.6.8 and 6.1.1.4'
H H 0.0000 0.0000 'International Tables Vol C Tables 4.2.6.8 and 6.1.1.4'

loop_
_geom_angle_atom_site_label_1
_geom_angle_atom_site_label_2
_geom_angle_atom_site_label_3
_geom_angle_site_symmetry_1
_geom_angle_site_symmetry_3
_geom_angle
O1W Sr1 O1W 2_654 . 106.09(6)
O1W Sr1 O3 2_654 . 73.59(4)
O1W Sr1 O3 . . 89.60(4)
O1W Sr1 O3 2_654 2_654 89.60(4)
O1W Sr1 O3 . 2_654 73.59(4)
O3 Sr1 O3 . 2_654 152.13(5)
O1W Sr1 O3 2_654 5_665 88.65(4)
O1W Sr1 O3 . 5_665 151.62(4)
O3 Sr1 O3 . 5_665 71.12(4)
O3 Sr1 O3 2_654 5_665 131.81(3)
O1W Sr1 O3 2_654 6_565 151.62(4)
O1W Sr1 O3 . 6_565 88.65(4)
O3 Sr1 O3 . 6_565 131.81(3)
O3 Sr1 O3 2_654 6_565 71.12(4)
O3 Sr1 O3 5_665 6_565 89.17(5)
O1W Sr1 O2 2_654 5_665 83.91(3)
O1W Sr1 O2 . 5_665 153.36(4)
O3 Sr1 O2 . 5_665 117.03(3)
O3 Sr1 O2 2_654 5_665 82.02(3)
O3 Sr1 O2 5_665 5_665 49.91(3)
O3 Sr1 O2 6_565 5_665 73.18(3)
O1W Sr1 O2 2_654 6_565 153.36(4)
O1W Sr1 O2 . 6_565 83.92(3)
O3 Sr1 O2 . 6_565 82.02(3)
O3 Sr1 O2 2_654 6_565 117.03(3)
O3 Sr1 O2 5_665 6_565 73.18(3)
O3 Sr1 O2 6_565 6_565 49.91(3)
O2 Sr1 O2 5_665 6_565 98.12(4)
O1W Sr1 C7 2_654 5_665 89.42(4)
O1W Sr1 C7 . 5_665 164.48(4)
O3 Sr1 C7 . 5_665 95.33(3)
O3 Sr1 C7 2_654 5_665 106.80(4)
O3 Sr1 C7 5_665 5_665 25.04(3)
O3 Sr1 C7 6_565 5_665 77.09(4)
O2 Sr1 C7 5_665 5_665 25.34(3)
O2 Sr1 C7 6_565 5_665 82.22(3)
O1W Sr1 C7 2_654 6_565 164.48(4)
O1W Sr1 C7 . 6_565 89.42(4)
O3 Sr1 C7 . 6_565 106.80(4)
O3 Sr1 C7 2_654 6_565 95.33(4)
O3 Sr1 C7 5_665 6_565 77.09(4)
O3 Sr1 C7 6_565 6_565 25.04(3)
O2 Sr1 C7 5_665 6_565 82.22(3)
O2 Sr1 C7 6_565 6_565 25.34(3)
C7 Sr1 C7 5_665 6_565 75.08(5)
O1W Sr1 Sr1 2_654 5_665 79.35(3)
O1W Sr1 Sr1 . 5_665 123.20(3)
O3 Sr1 Sr1 . 5_665 36.40(2)
O3 Sr1 Sr1 2_654 5_665 161.85(2)
O3 Sr1 Sr1 5_665 5_665 34.73(2)
O3 Sr1 Sr1 6_565 5_665 113.09(3)
O2 Sr1 Sr1 5_665 5_665 82.52(2)
O2 Sr1 Sr1 6_565 5_665 74.63(2)
C7 Sr1 Sr1 5_665 5_665 59.19(3)
C7 Sr1 Sr1 6_565 5_665 91.94(3)
O1W Sr1 Ca1 2_654 5_665 79.35(3)
O1W Sr1 Ca1 . 5_665 123.20(3)
O3 Sr1 Ca1 . 5_665 36.40(2)
O3 Sr1 Ca1 2_654 5_665 161.85(2)
O3 Sr1 Ca1 5_665 5_665 34.73(2)
O3 Sr1 Ca1 6_565 5_665 113.09(3)
O2 Sr1 Ca1 5_665 5_665 82.52(2)
O2 Sr1 Ca1 6_565 5_665 74.63(2)
C7 Sr1 Ca1 5_665 5_665 59.19(3)
C7 Sr1 Ca1 6_565 5_665 91.94(3)
Sr1 Sr1 Ca1 5_665 5_665 0.0
O1W Sr1 H2W 2_654 . 114.2(4)
O1W Sr1 H2W . . 17.1(4)
O3 Sr1 H2W . . 106.2(5)
O3 Sr1 H2W 2_654 . 60.1(4)
O3 Sr1 H2W 5_665 . 155.7(4)
O3 Sr1 H2W 6_565 . 74.6(4)
O2 Sr1 H2W 5_665 . 136.4(5)
O2 Sr1 H2W 6_565 . 82.5(4)
C7 Sr1 H2W 5_665 . 151.5(4)
C7 Sr1 H2W 6_565 . 80.9(4)
Sr1 Sr1 H2W 5_665 . 137.7(4)
Ca1 Sr1 H2W 5_665 . 137.7(4)
C1 O1 H1O . . 106.5(14)
C7 O2 Ca1 . 5_665 89.66(8)
C7 O2 Sr1 . 5_665 89.66(8)
Ca1 O2 Sr1 5_665 5_665 0.0
C7 O3 Sr1 . . 149.93(9)
C7 O3 Ca1 . 5_665 97.08(8)
Sr1 O3 Ca1 . 5_665 108.9
C7 O3 Sr1 . 5_665 97.08(8)
Sr1 O3 Sr1 . 5_665 108.88(4)
Ca1 O3 Sr1 5_665 5_665 0.0
Sr1 O1W H1W . . 133.3(15)
Sr1 O1W H2W . . 109.7(13)
H1W O1W H2W . . 110.1(19)
O1 C1 C2 . . 117.63(12)
O1 C1 C6 . . 121.97(12)
C2 C1 C6 . . 120.40(13)
C3 C2 C1 . . 119.48(13)
C3 C2 H2 . . 120.3
C1 C2 H2 . . 120.3
C2 C3 C4 . . 121.07(14)
C2 C3 H3 . . 119.5
C4 C3 H3 . . 119.5
C5 C4 C3 . . 119.32(14)
C5 C4 H4 . . 120.3
C3 C4 H4 . . 120.3
C4 C5 C6 . . 120.82(13)
C4 C5 H5 . . 119.6
C6 C5 H5 . . 119.6
C5 C6 C1 . . 118.83(13)
C5 C6 C7 . . 120.56(12)
C1 C6 C7 . . 120.62(12)
O3 C7 O2 . . 121.12(12)
O3 C7 C6 . . 119.62(12)
O2 C7 C6 . . 119.25(12)
O3 C7 Ca1 . 5_665 57.88(7)
O2 C7 Ca1 . 5_665 65.01(7)
C6 C7 Ca1 . 5_665 165.24(9)
O3 C7 Sr1 . 5_665 57.88(7)
O2 C7 Sr1 . 5_665 65.01(7)
C6 C7 Sr1 . 5_665 165.24(9)
Ca1 C7 Sr1 5_665 5_665 0.0

loop_
_geom_bond_atom_site_label_1
_geom_bond_atom_site_label_2
_geom_bond_site_symmetry_2
_geom_bond_distance
Sr1 O1W 2_654 2.4211(11)
Sr1 O1W . 2.4211(11)
Sr1 O3 . 2.4324(10)
Sr1 O3 2_654 2.4324(10)
Sr1 O3 5_665 2.5336(10)
Sr1 O3 6_565 2.5336(10)
Sr1 O2 5_665 2.6907(10)
Sr1 O2 6_565 2.6907(10)
Sr1 C7 5_665 2.9686(13)
Sr1 C7 6_565 2.9686(13)
Sr1 Sr1 5_665 4.0402(4)
Sr1 Ca1 5_665 4.0402(4)
Sr1 H2W . 2.85(2)
O1 C1 . 1.3662(17)
O1 H1O . 0.87(2)
O2 C7 . 1.2703(17)
O2 Ca1 5_665 2.6906(10)
O2 Sr1 5_665 2.6906(10)
O3 C7 . 1.2660(16)
O3 Ca1 5_665 2.5336(10)
O3 Sr1 5_665 2.5336(10)
O1W H1W . 0.89(3)
O1W H2W . 0.89(2)
C1 C2 . 1.3925(19)
C1 C6 . 1.4008(19)
C2 C3 . 1.379(2)
C2 H2 . 0.9500
C3 C4 . 1.393(2)
C3 H3 . 0.9500
C4 C5 . 1.381(2)
C4 H4 . 0.9500
C5 C6 . 1.4002(19)
C5 H5 . 0.9500
C6 C7 . 1.4872(18)
C7 Ca1 5_665 2.9686(13)
C7 Sr1 5_665 2.9686(13)

loop_
_geom_hbond_atom_site_label_D
_geom_hbond_atom_site_label_H
_geom_hbond_atom_site_label_A
_geom_hbond_site_symmetry_A
_geom_hbond_distance_DH
_geom_hbond_distance_HA
_geom_hbond_distance_DA
_geom_hbond_angle_DHA
O1 H1O O2 . 0.87(2) 1.83(2) 2.6174(14) 148(2)
O1W H1W O1 7 0.89(3) 1.95(3) 2.8372(15) 170(2)
O1W H2W O2 1_554 0.89(2) 2.02(2) 2.8984(16) 168.7(19)

loop_
_geom_torsion_atom_site_label_1
_geom_torsion_atom_site_label_2
_geom_torsion_atom_site_label_3
_geom_torsion_atom_site_label_4
_geom_torsion_site_symmetry_1
_geom_torsion_site_symmetry_4
_geom_torsion
O1 C1 C2 C3 . . -177.25(13)
C6 C1 C2 C3 . . 3.1(2)
C1 C2 C3 C4 . . -1.5(2)
C2 C3 C4 C5 . . -0.7(2)
C3 C4 C5 C6 . . 1.4(2)
C4 C5 C6 C1 . . 0.2(2)
C4 C5 C6 C7 . . -179.95(13)
O1 C1 C6 C5 . . 177.92(12)
C2 C1 C6 C5 . . -2.5(2)
O1 C1 C6 C7 . . -1.9(2)
C2 C1 C6 C7 . . 177.69(12)
Sr1 O3 C7 O2 . . -134.00(15)
Ca1 O3 C7 O2 5_665 . 15.92(13)
Sr1 O3 C7 O2 5_665 . 15.92(13)
Sr1 O3 C7 C6 . . 47.1(2)
Ca1 O3 C7 C6 5_665 . -163.03(10)
Sr1 O3 C7 C6 5_665 . -163.03(10)
Sr1 O3 C7 Ca1 . 5_665 -149.92(19)
Sr1 O3 C7 Ca1 5_665 5_665 0.0
Sr1 O3 C7 Sr1 . 5_665 -149.92(19)
Ca1 O3 C7 Sr1 5_665 5_665 0.0
Ca1 O2 C7 O3 5_665 . -14.85(13)
Sr1 O2 C7 O3 5_665 . -14.85(13)
Ca1 O2 C7 C6 5_665 . 164.10(10)
Sr1 O2 C7 C6 5_665 . 164.10(10)
Sr1 O2 C7 Ca1 5_665 5_665 0.0
Ca1 O2 C7 Sr1 5_665 5_665 0.0
C5 C6 C7 O3 . . 20.16(19)
C1 C6 C7 O3 . . -160.01(13)
C5 C6 C7 O2 . . -158.80(13)
C1 C6 C7 O2 . . 21.03(19)
C5 C6 C7 Ca1 . 5_665 -55.8(4)
C1 C6 C7 Ca1 . 5_665 124.0(3)
C5 C6 C7 Sr1 . 5_665 -55.8(4)
C1 C6 C7 Sr1 . 5_665 124.0(3)

_cod_database_fobs_code 2020887
